data_7202049
loop_
_publ_author_name
'Xu, Guan-Cheng'
'Ding, Yu-Jie'
'Okamura, Taka-aki'
'Huang, Yong-Qing'
'Liu, Guang-Xiang'
'Sun, Wei-Yin'
'Ueyama, Norikazu'

_publ_section_title
;
 Structure diversity and reversible anion exchange properties of
 cadmium(ii) complexes with 1,3,5-tris(imidazol-1-ylmethyl)benzene:
 counteranion-directed flexible ligand conformational variation
;
_journal_issue 8
_journal_name_full CrystEngComm
_journal_page_first 1052
_journal_paper_doi 10.1039/b803236j
_journal_volume 10
_journal_year 2008
_chemical_formula_moiety 'C36 H40 Cd N12 O2, 4(H2 O), 2(Cl)'
_chemical_formula_sum 'C36 H48 Cd Cl2 N12 O6'
_chemical_formula_weight 928.16
_chemical_name_systematic
;
?
;
_space_group_IT_number 14
_symmetry_cell_setting monoclinic
_symmetry_space_group_name_Hall '-P 2ybc'
_symmetry_space_group_name_H-M 'P 1 21/c 1'
_atom_sites_solution_hydrogens geom
_atom_sites_solution_primary direct
_atom_sites_solution_secondary difmap
_audit_creation_method SHELXL-97
_cell_angle_alpha 90.00
_cell_angle_beta 103.429(3)
_cell_angle_gamma 90.00
_cell_formula_units_Z 2
_cell_length_a 10.7409(16)
_cell_length_b 10.2112(15)
_cell_length_c 19.623(3)
_cell_measurement_reflns_used 2670
_cell_measurement_temperature 293(2)
_cell_measurement_theta_max 24.76
_cell_measurement_theta_min 2.26
_cell_volume 2093.4(5)
_computing_cell_refinement 'Bruker SMART'
_computing_data_collection 'Bruker SMART'
_computing_data_reduction 'Bruker SAINT'
_computing_molecular_graphics 'Bruker SHELXTL'
_computing_publication_material 'Bruker SHELXTL'
_computing_structure_refinement 'Bruker SHELXTL'
_computing_structure_solution 'Bruker SHELXTL'
_diffrn_ambient_temperature 293(2)
_diffrn_measured_fraction_theta_full 0.997
_diffrn_measured_fraction_theta_max 0.997
_diffrn_measurement_device_type 'CCD area detector'
_diffrn_measurement_method 'phi and omega scans'
_diffrn_radiation_monochromator graphite
_diffrn_radiation_source 'fine-focus sealed tube'
_diffrn_radiation_type MoK\a
_diffrn_radiation_wavelength 0.71073
_diffrn_reflns_av_R_equivalents 0.0710
_diffrn_reflns_av_sigmaI/netI 0.0733
_diffrn_reflns_limit_h_max 13
_diffrn_reflns_limit_h_min -10
_diffrn_reflns_limit_k_max 11
_diffrn_reflns_limit_k_min -12
_diffrn_reflns_limit_l_max 23
_diffrn_reflns_limit_l_min -24
_diffrn_reflns_number 10912
_diffrn_reflns_theta_full 26.00
_diffrn_reflns_theta_max 26.00
_diffrn_reflns_theta_min 1.95
_exptl_absorpt_coefficient_mu 0.708
_exptl_absorpt_correction_T_max 0.9722
_exptl_absorpt_correction_T_min 0.9013
_exptl_absorpt_correction_type multi-scan
_exptl_absorpt_process_details SADABS
_exptl_crystal_colour colorless
_exptl_crystal_density_diffrn 1.473
_exptl_crystal_density_method 'not measured'
_exptl_crystal_description platelet
_exptl_crystal_F_000 956
_exptl_crystal_size_max 0.15
_exptl_crystal_size_mid 0.12
_exptl_crystal_size_min 0.04
_refine_diff_density_max 1.332
_refine_diff_density_min -0.605
_refine_diff_density_rms 0.083
_refine_ls_extinction_method none
_refine_ls_goodness_of_fit_ref 1.000
_refine_ls_hydrogen_treatment mixed
_refine_ls_matrix_type full
_refine_ls_number_parameters 283
_refine_ls_number_reflns 4111
_refine_ls_number_restraints 6
_refine_ls_restrained_S_all 0.999
_refine_ls_R_factor_all 0.0697
_refine_ls_R_factor_gt 0.0545
_refine_ls_shift/su_max 0.000
_refine_ls_shift/su_mean 0.000
_refine_ls_structure_factor_coef Fsqd
_refine_ls_weighting_details 'calc w=1/[\s^2^(Fo^2^)+(0.0706P)^2^+0.0000P] where P=(Fo^2^+2Fc^2^)/3'
_refine_ls_weighting_scheme calc
_refine_ls_wR_factor_gt 0.1274
_refine_ls_wR_factor_ref 0.1371
_reflns_number_gt 3396
_reflns_number_total 4111
_reflns_threshold_expression >2sigma(I)
_cod_data_source_file b803236j.txt
_cod_data_source_block 5
_cod_depositor_comments
;
The following automatic conversions were performed:
'_symmetry_cell_setting' value 'Monoclinic' changed to 'monoclinic'
according to '/home/saulius/struct/CIF-dictionaries/cif_core.dic'
dictionary named 'cif_core.dic' version 2.4.1 from 2010-06-29.

Automatic conversion script
Id: cif_fix_enum 1527 2010-12-29 10:47:43Z saulius 
;
_cod_original_cell_volume 2093.3(5)
_cod_original_sg_symbol_H-M 'P 21/c'
_cod_database_code 7202049

loop_
_symmetry_equiv_pos_as_xyz
'x, y, z'
'-x, y+1/2, -z+1/2'
'-x, -y, -z'
'x, -y-1/2, z-1/2'

loop_
_atom_site_label
_atom_site_type_symbol
_atom_site_fract_x
_atom_site_fract_y
_atom_site_fract_z
_atom_site_U_iso_or_equiv
_atom_site_adp_type
_atom_site_occupancy
_atom_site_symmetry_multiplicity
_atom_site_calc_flag
_atom_site_refinement_flags
_atom_site_disorder_assembly
_atom_site_disorder_group
C1 C 0.2469(4) 0.2101(4) 0.30148(19) 0.0319(9) Uani 1 1 d . . .
C2 C 0.3242(4) 0.2692(4) 0.35972(19) 0.0325(9) Uani 1 1 d . . .
H2 H 0.2917 0.3365 0.3824 0.039 Uiso 1 1 calc R . .
C3 C 0.4507(4) 0.2285(4) 0.38472(19) 0.0298(9) Uani 1 1 d . . .
C4 C 0.4968(4) 0.1271(4) 0.3506(2) 0.0359(10) Uani 1 1 d . . .
H4 H 0.5810 0.0993 0.3668 0.043 Uiso 1 1 calc R . .
C5 C 0.4200(4) 0.0665(4) 0.29308(19) 0.0348(10) Uani 1 1 d . . .
C6 C 0.2963(4) 0.1088(4) 0.2692(2) 0.0355(10) Uani 1 1 d . . .
H6 H 0.2445 0.0684 0.2304 0.043 Uiso 1 1 calc R . .
C7 C 0.1109(4) 0.2559(4) 0.2730(2) 0.0376(10) Uani 1 1 d . . .
H7A H 0.0582 0.1821 0.2528 0.045 Uiso 1 1 calc R . .
H7B H 0.0769 0.2905 0.3110 0.045 Uiso 1 1 calc R . .
C8 C 0.0624(4) 0.3459(4) 0.1504(2) 0.0382(10) Uani 1 1 d . . .
H8 H 0.0258 0.2702 0.1279 0.046 Uiso 1 1 calc R . .
C9 C 0.1344(4) 0.5401(4) 0.1694(2) 0.0391(10) Uani 1 1 d . . .
H9 H 0.1577 0.6259 0.1623 0.047 Uiso 1 1 calc R . .
C10 C 0.1509(5) 0.4806(4) 0.2325(2) 0.0416(11) Uani 1 1 d . . .
H10 H 0.1865 0.5171 0.2761 0.050 Uiso 1 1 calc R . .
C11 C 0.5337(4) 0.2951(4) 0.4479(2) 0.0409(10) Uani 1 1 d . . .
H11A H 0.5733 0.3717 0.4327 0.049 Uiso 1 1 calc R . .
H11B H 0.4805 0.3243 0.4787 0.049 Uiso 1 1 calc R . .
C12 C 0.7506(4) 0.1939(4) 0.4759(2) 0.0352(9) Uani 1 1 d . . .
H12 H 0.7861 0.2495 0.4479 0.042 Uiso 1 1 calc R . .
C13 C 0.7255(5) 0.0399(5) 0.5443(2) 0.0442(11) Uani 1 1 d . . .
H13 H 0.7414 -0.0329 0.5736 0.053 Uiso 1 1 calc R . .
C14 C 0.6170(4) 0.1090(5) 0.5305(2) 0.0413(11) Uani 1 1 d . . .
H14 H 0.5444 0.0926 0.5473 0.050 Uiso 1 1 calc R . .
C15 C 0.4691(5) -0.0491(5) 0.2592(2) 0.0453(11) Uani 1 1 d . . .
H15A H 0.4130 -0.0647 0.2135 0.054 Uiso 1 1 calc R . .
H15B H 0.5536 -0.0290 0.2523 0.054 Uiso 1 1 calc R . .
C16 C 0.5784(4) -0.2138(5) 0.3471(2) 0.0468(11) Uani 1 1 d . . .
H16 H 0.6594 -0.1765 0.3544 0.056 Uiso 1 1 calc R . .
C17 C 0.4233(5) -0.3371(5) 0.3552(3) 0.0525(12) Uani 1 1 d . . .
H17 H 0.3755 -0.4034 0.3694 0.063 Uiso 1 1 calc R . .
C18 C 0.3768(4) -0.2448(5) 0.3065(2) 0.0492(12) Uani 1 1 d . . .
H18 H 0.2924 -0.2365 0.2812 0.059 Uiso 1 1 calc R . .
Cd1 Cd 0.0000 0.5000 0.0000 0.03113(16) Uani 1 2 d S . .
Cl1 Cl 0.12006(12) 0.89763(13) 0.13645(6) 0.0554(3) Uani 1 1 d . . .
H1WA H -0.028(4) 0.745(4) 0.059(2) 0.019(12) Uiso 1 1 d . . .
H2WA H 0.707(4) 0.624(5) 0.443(2) 0.065(17) Uiso 1 1 d D . .
H3WA H 0.936(3) 0.025(7) 0.112(3) 0.11(3) Uiso 1 1 d D . .
H1WB H -0.108(6) 0.749(6) 0.010(3) 0.06(2) Uiso 1 1 d . . .
H2WB H 0.806(6) 0.530(6) 0.440(3) 0.12(3) Uiso 1 1 d D . .
H3WB H 0.817(5) 0.041(7) 0.0579(19) 0.09(3) Uiso 1 1 d D . .
N1 N 0.1050(3) 0.3572(3) 0.21947(15) 0.0314(8) Uani 1 1 d . . .
N2 N 0.0785(3) 0.4548(4) 0.11776(17) 0.0369(8) Uani 1 1 d . . .
N3 N 0.6333(3) 0.2087(3) 0.48665(15) 0.0319(8) Uani 1 1 d . . .
N4 N 0.8102(3) 0.0925(4) 0.50896(16) 0.0361(8) Uani 1 1 d . . .
N5 N 0.4758(3) -0.1670(3) 0.30151(18) 0.0389(8) Uani 1 1 d . . .
N6 N 0.5529(4) -0.3175(4) 0.3805(2) 0.0511(10) Uani 1 1 d . . .
O1W O -0.0694(4) 0.7106(4) 0.0331(2) 0.0504(10) Uani 1 1 d . . .
O2W O 0.7748(4) 0.5838(4) 0.4663(2) 0.0674(11) Uani 1 1 d D . .
O3W O 0.8568(6) 0.0561(5) 0.1011(3) 0.0857(13) Uani 1 1 d D . .

loop_
_atom_site_aniso_label
_atom_site_aniso_U_11
_atom_site_aniso_U_22
_atom_site_aniso_U_33
_atom_site_aniso_U_23
_atom_site_aniso_U_13
_atom_site_aniso_U_12
C1 0.032(2) 0.032(2) 0.031(2) 0.0091(18) 0.0061(17) 0.0002(17)
C2 0.039(2) 0.031(2) 0.0284(19) 0.0036(17) 0.0081(17) 0.0026(18)
C3 0.033(2) 0.022(2) 0.032(2) 0.0038(16) 0.0044(16) 0.0019(16)
C4 0.033(2) 0.036(2) 0.037(2) 0.0020(19) 0.0051(18) 0.0067(18)
C5 0.045(3) 0.037(3) 0.024(2) -0.0002(18) 0.0103(18) 0.003(2)
C6 0.046(3) 0.031(2) 0.027(2) 0.0033(17) 0.0029(18) -0.0048(19)
C7 0.037(2) 0.040(3) 0.033(2) 0.0110(19) 0.0036(18) -0.0012(19)
C8 0.037(2) 0.040(3) 0.032(2) -0.0010(19) -0.0033(18) -0.0040(19)
C9 0.044(3) 0.029(2) 0.038(2) 0.0070(19) -0.002(2) -0.0022(19)
C10 0.051(3) 0.040(3) 0.028(2) -0.0029(18) -0.0029(19) -0.001(2)
C11 0.040(2) 0.036(3) 0.043(2) -0.005(2) 0.001(2) 0.0110(19)
C12 0.034(2) 0.041(3) 0.032(2) 0.0012(19) 0.0100(18) -0.0039(19)
C13 0.050(3) 0.045(3) 0.037(2) 0.010(2) 0.009(2) 0.006(2)
C14 0.039(3) 0.048(3) 0.040(2) 0.001(2) 0.015(2) -0.004(2)
C15 0.057(3) 0.041(3) 0.037(2) -0.003(2) 0.011(2) 0.005(2)
C16 0.042(3) 0.047(3) 0.052(3) -0.007(2) 0.011(2) 0.007(2)
C17 0.057(3) 0.039(3) 0.063(3) -0.006(2) 0.016(3) -0.007(2)
C18 0.042(3) 0.048(3) 0.053(3) -0.014(2) 0.000(2) -0.006(2)
Cd1 0.0292(3) 0.0352(3) 0.0257(2) 0.00248(17) -0.00025(16) -0.00432(17)
Cl1 0.0588(8) 0.0515(8) 0.0545(7) -0.0151(6) 0.0104(6) -0.0129(6)
N1 0.0296(18) 0.033(2) 0.0287(17) 0.0049(15) 0.0001(14) -0.0026(14)
N2 0.043(2) 0.036(2) 0.0285(18) 0.0031(16) -0.0001(15) -0.0052(16)
N3 0.0298(18) 0.035(2) 0.0270(16) -0.0053(15) -0.0010(14) 0.0040(14)
N4 0.0314(19) 0.041(2) 0.0341(18) 0.0047(16) 0.0042(15) 0.0034(16)
N5 0.044(2) 0.031(2) 0.042(2) -0.0083(16) 0.0091(17) 0.0030(16)
N6 0.059(3) 0.045(3) 0.048(2) -0.0021(19) 0.011(2) 0.012(2)
O1W 0.049(2) 0.042(2) 0.051(2) -0.011(2) -0.0063(19) 0.0015(18)
O2W 0.068(3) 0.062(3) 0.061(2) -0.012(2) -0.007(2) 0.015(2)
O3W 0.103(4) 0.090(3) 0.069(3) 0.008(3) 0.029(3) 0.028(3)

loop_
_atom_type_symbol
_atom_type_description
_atom_type_scat_dispersion_real
_atom_type_scat_dispersion_imag
_atom_type_scat_source
C C 0.0033 0.0016 'International Tables Vol C Tables 4.2.6.8 and 6.1.1.4'
H H 0.0000 0.0000 'International Tables Vol C Tables 4.2.6.8 and 6.1.1.4'
N N 0.0061 0.0033 'International Tables Vol C Tables 4.2.6.8 and 6.1.1.4'
O O 0.0106 0.0060 'International Tables Vol C Tables 4.2.6.8 and 6.1.1.4'
Cl Cl 0.1484 0.1585 'International Tables Vol C Tables 4.2.6.8 and 6.1.1.4'
Cd Cd -0.8075 1.2024 'International Tables Vol C Tables 4.2.6.8 and 6.1.1.4'

loop_
_geom_angle_atom_site_label_1
_geom_angle_atom_site_label_2
_geom_angle_atom_site_label_3
_geom_angle
_geom_angle_site_symmetry_1
_geom_angle_site_symmetry_3
_geom_angle_publ_flag
C6 C1 C2 118.9(4) . . ?
C6 C1 C7 120.2(4) . . ?
C2 C1 C7 120.9(4) . . ?
C1 C2 C3 120.6(4) . . ?
C1 C2 H2 119.7 . . ?
C3 C2 H2 119.7 . . ?
C4 C3 C2 118.7(4) . . ?
C4 C3 C11 121.6(3) . . ?
C2 C3 C11 119.7(4) . . ?
C5 C4 C3 121.2(4) . . ?
C5 C4 H4 119.4 . . ?
C3 C4 H4 119.4 . . ?
C6 C5 C4 119.0(4) . . ?
C6 C5 C15 120.4(4) . . ?
C4 C5 C15 120.5(4) . . ?
C5 C6 C1 121.6(4) . . ?
C5 C6 H6 119.2 . . ?
C1 C6 H6 119.2 . . ?
N1 C7 C1 111.2(3) . . ?
N1 C7 H7A 109.4 . . ?
C1 C7 H7A 109.4 . . ?
N1 C7 H7B 109.4 . . ?
C1 C7 H7B 109.4 . . ?
H7A C7 H7B 108.0 . . ?
N2 C8 N1 111.6(4) . . ?
N2 C8 H8 124.2 . . ?
N1 C8 H8 124.2 . . ?
C10 C9 N2 109.5(4) . . ?
C10 C9 H9 125.2 . . ?
N2 C9 H9 125.2 . . ?
C9 C10 N1 106.3(4) . . ?
C9 C10 H10 126.9 . . ?
N1 C10 H10 126.9 . . ?
N3 C11 C3 112.2(3) . . ?
N3 C11 H11A 109.2 . . ?
C3 C11 H11A 109.2 . . ?
N3 C11 H11B 109.2 . . ?
C3 C11 H11B 109.2 . . ?
H11A C11 H11B 107.9 . . ?
N4 C12 N3 112.5(4) . . ?
N4 C12 H12 123.8 . . ?
N3 C12 H12 123.8 . . ?
C14 C13 N4 109.9(4) . . ?
C14 C13 H13 125.1 . . ?
N4 C13 H13 125.1 . . ?
C13 C14 N3 106.7(4) . . ?
C13 C14 H14 126.6 . . ?
N3 C14 H14 126.6 . . ?
N5 C15 C5 111.8(3) . . ?
N5 C15 H15A 109.3 . . ?
C5 C15 H15A 109.3 . . ?
N5 C15 H15B 109.3 . . ?
C5 C15 H15B 109.3 . . ?
H15A C15 H15B 107.9 . . ?
N6 C16 N5 112.9(4) . . ?
N6 C16 H16 123.5 . . ?
N5 C16 H16 123.5 . . ?
C18 C17 N6 109.2(4) . . ?
C18 C17 H17 125.4 . . ?
N6 C17 H17 125.4 . . ?
N5 C18 C17 107.0(4) . . ?
N5 C18 H18 126.5 . . ?
C17 C18 H18 126.5 . . ?
N4 Cd1 N4 180.0(2) 2_655 4_465 ?
N4 Cd1 N2 91.96(12) 2_655 . ?
N4 Cd1 N2 88.04(12) 4_465 . ?
N4 Cd1 N2 88.04(12) 2_655 3_565 ?
N4 Cd1 N2 91.96(12) 4_465 3_565 ?
N2 Cd1 N2 180.0 . 3_565 ?
N4 Cd1 O1W 90.60(13) 2_655 3_565 ?
N4 Cd1 O1W 89.40(13) 4_465 3_565 ?
N2 Cd1 O1W 91.56(15) . 3_565 ?
N2 Cd1 O1W 88.44(15) 3_565 3_565 ?
N4 Cd1 O1W 89.40(13) 2_655 . ?
N4 Cd1 O1W 90.60(13) 4_465 . ?
N2 Cd1 O1W 88.44(15) . . ?
N2 Cd1 O1W 91.56(15) 3_565 . ?
O1W Cd1 O1W 180.0(2) 3_565 . ?
C8 N1 C10 107.3(3) . . ?
C8 N1 C7 128.0(4) . . ?
C10 N1 C7 124.6(3) . . ?
C8 N2 C9 105.3(3) . . ?
C8 N2 Cd1 126.6(3) . . ?
C9 N2 Cd1 127.5(3) . . ?
C12 N3 C14 106.2(3) . . ?
C12 N3 C11 126.3(4) . . ?
C14 N3 C11 126.3(4) . . ?
C12 N4 C13 104.8(4) . . ?
C12 N4 Cd1 129.0(3) . 2_645 ?
C13 N4 Cd1 125.7(3) . 2_645 ?
C16 N5 C18 106.4(4) . . ?
C16 N5 C15 127.1(4) . . ?
C18 N5 C15 126.4(4) . . ?
C16 N6 C17 104.4(4) . . ?
Cd1 O1W H1WA 118(4) . . ?
Cd1 O1W H1WB 121(5) . . ?
H1WA O1W H1WB 113(7) . . ?
H2WA O2W H2WB 113(4) . . ?
H3WA O3W H3WB 113(4) . . ?

loop_
_geom_bond_atom_site_label_1
_geom_bond_atom_site_label_2
_geom_bond_distance
_geom_bond_site_symmetry_2
_geom_bond_publ_flag
C1 C6 1.381(5) . ?
C1 C2 1.385(5) . ?
C1 C7 1.512(5) . ?
C2 C3 1.396(5) . ?
C2 H2 0.9300 . ?
C3 C4 1.385(5) . ?
C3 C11 1.510(5) . ?
C4 C5 1.380(6) . ?
C4 H4 0.9300 . ?
C5 C6 1.372(6) . ?
C5 C15 1.509(6) . ?
C6 H6 0.9300 . ?
C7 N1 1.465(5) . ?
C7 H7A 0.9700 . ?
C7 H7B 0.9700 . ?
C8 N2 1.315(5) . ?
C8 N1 1.332(5) . ?
C8 H8 0.9300 . ?
C9 C10 1.354(6) . ?
C9 N2 1.364(6) . ?
C9 H9 0.9300 . ?
C10 N1 1.355(5) . ?
C10 H10 0.9300 . ?
C11 N3 1.457(5) . ?
C11 H11A 0.9700 . ?
C11 H11B 0.9700 . ?
C12 N4 1.308(5) . ?
C12 N3 1.334(5) . ?
C12 H12 0.9300 . ?
C13 C14 1.335(6) . ?
C13 N4 1.375(5) . ?
C13 H13 0.9300 . ?
C14 N3 1.370(5) . ?
C14 H14 0.9300 . ?
C15 N5 1.455(6) . ?
C15 H15A 0.9700 . ?
C15 H15B 0.9700 . ?
C16 N6 1.307(6) . ?
C16 N5 1.336(6) . ?
C16 H16 0.9300 . ?
C17 C18 1.353(7) . ?
C17 N6 1.379(6) . ?
C17 H17 0.9300 . ?
C18 N5 1.350(6) . ?
C18 H18 0.9300 . ?
Cd1 N4 2.290(3) 2_655 ?
Cd1 N4 2.290(3) 4_465 ?
Cd1 N2 2.315(3) . ?
Cd1 N2 2.315(3) 3_565 ?
Cd1 O1W 2.413(4) 3_565 ?
Cd1 O1W 2.413(4) . ?
N4 Cd1 2.290(3) 2_645 ?
O1W H1WA 0.69(4) . ?
O1W H1WB 0.67(6) . ?
O2W H2WA 0.87(3) . ?
O2W H2WB 0.87(3) . ?
O3W H3WA 0.88(3) . ?
O3W H3WB 0.87(3) . ?
